data_2013760
loop_
_publ_author_name
'Miao Du'
'Xiao-Jun Zhao'

_publ_section_title
;
 Three-dimensional hydrogen-bonding supramolecular architecture of
 2-(3-pyridinio)-5-(3-pyridyl)-1,3,4-oxadiazole perchlorate
;
_journal_issue 1
_journal_name_full 'Acta Crystallographica Section C'
_journal_page_first o54
_journal_page_last o56
_journal_paper_doi 10.1107/S0108270103026659
_journal_volume 60
_journal_year 2004
_chemical_formula_iupac 'C12 H9 N4 O 1+, Cl O4 1-'
_chemical_formula_moiety 'C12 H9 N4 O 1+, Cl O4 1-'
_chemical_formula_sum 'C12 H9 Cl N4 O5'
_chemical_formula_weight 324.68
_chemical_name_systematic
;
2-(3-Pyridinio)-5-(3-pyridyl)-1,3,4-oxadiazole perchlorate
;
_space_group_IT_number 14
_symmetry_cell_setting monoclinic
_symmetry_space_group_name_Hall '-P 2yn'
_symmetry_space_group_name_H-M 'P 1 21/n 1'
_cell_angle_alpha 90.00
_cell_angle_beta 96.382(5)
_cell_angle_gamma 90.00
_cell_formula_units_Z 4
_cell_length_a 5.4356(16)
_cell_length_b 13.992(4)
_cell_length_c 17.955(5)
_cell_measurement_reflns_used 5213
_cell_measurement_temperature 293(2)
_cell_measurement_theta_max 25.01
_cell_measurement_theta_min 1.85
_cell_volume 1357.1(7)
_computing_cell_refinement SMART
_computing_data_collection 'SMART (Bruker, 1998)'
_computing_data_reduction 'SAINT (Bruker, 1998)'
_computing_molecular_graphics 'XP in SHELXTL (Bruker, 1998)'
_computing_publication_material SHELXL97
_computing_structure_refinement 'SHELXL97 (Sheldrick, 1997)'
_computing_structure_solution 'SHELXS97 (Sheldrick, 1997)'
_diffrn_measured_fraction_theta_full 0.992
_diffrn_measured_fraction_theta_max 0.992
_diffrn_measurement_device 'BRUKER SMART 1000'
_diffrn_measurement_method \w
_diffrn_radiation_type MoK\a
_diffrn_radiation_wavelength 0.71073
_diffrn_reflns_av_R_equivalents 0.0606
_diffrn_reflns_limit_h_max 6
_diffrn_reflns_limit_h_min -6
_diffrn_reflns_limit_k_max 16
_diffrn_reflns_limit_k_min -14
_diffrn_reflns_limit_l_max 21
_diffrn_reflns_limit_l_min -21
_diffrn_reflns_number 5507
_diffrn_reflns_theta_full 25.01
_diffrn_reflns_theta_max 25.01
_diffrn_standards_decay_% 0
_diffrn_standards_number 0
_exptl_absorpt_coefficient_mu 0.313
_exptl_absorpt_correction_T_max 0.9258
_exptl_absorpt_correction_T_min 0.8983
_exptl_absorpt_correction_type multi-scan
_exptl_absorpt_process_details 'SAINT (Bruker 1998) and SADABS (Sheldrick, 1997)'
_exptl_crystal_colour colorless
_exptl_crystal_density_diffrn 1.589
_exptl_crystal_description block
_exptl_crystal_F_000 664
_exptl_crystal_size_max 0.35
_exptl_crystal_size_mid 0.25
_exptl_crystal_size_min 0.20
_refine_diff_density_max 0.517
_refine_diff_density_min -0.362
_refine_ls_extinction_method none
_refine_ls_goodness_of_fit_ref 1.140
_refine_ls_hydrogen_treatment constr
_refine_ls_number_parameters 199
_refine_ls_number_reflns 2377
_refine_ls_restrained_S_all 1.143
_refine_ls_R_factor_all 0.1174
_refine_ls_R_factor_gt 0.0595
_refine_ls_shift/su_max 0.000
_refine_ls_shift/su_mean 0.000
_refine_ls_structure_factor_coef Fsqd
_refine_ls_weighting_details 'calc w=1/[\s^2^(Fo^2^)+(0.0550P)^2^] where P=(Fo^2^+2Fc^2^)/3'
_refine_ls_weighting_scheme calc
_refine_ls_wR_factor_gt 0.1347
_refine_ls_wR_factor_ref 0.1547
_reflns_number_gt 1286
_reflns_number_total 2377
_reflns_threshold_expression I>2\s(I)
_cod_data_source_file fg1713.cif
_cod_data_source_block I
_cod_depositor_comments
;
The following automatic conversions were performed:
'_symmetry_cell_setting' value 'Monoclinic' changed to 'monoclinic'
according to '/home/saulius/struct/CIF-dictionaries/cif_core.dic'
dictionary named 'cif_core.dic' version 2.4.1 from 2010-06-29.

Automatic conversion script
Id: cif_fix_enum 1527 2010-12-29 10:47:43Z saulius 

The following automatic conversions were performed:

'_symmetry_cell_setting' value 'Monoclinic' changed to 'monoclinic'
according to /home/saulius/struct/CIF-dictionaries/cif_core.dic
dictionary named 'cif_core.dic' version 2.4.1 from 2010-06-29.

Automatic conversion script
Id: cif_fix_values 1715 2011-07-08 13:25:40Z adriana 
;
_cod_original_sg_symbol_Hall -P_2yn
_cod_original_sg_symbol_H-M 'P 21/n'
_cod_original_formula_sum ' C12 H9 Cl N4 O5 '
_cod_database_code 2013760
_cod_database_fobs_code 2013760

loop_
_symmetry_equiv_pos_as_xyz
'x, y, z'
'-x+1/2, y+1/2, -z+1/2'
'-x, -y, -z'
'x-1/2, -y-1/2, z-1/2'

loop_
_atom_site_label
_atom_site_fract_x
_atom_site_fract_y
_atom_site_fract_z
_atom_site_U_iso_or_equiv
_atom_site_adp_type
_atom_site_calc_flag
_atom_site_refinement_flags
_atom_site_occupancy
_atom_site_disorder_assembly
_atom_site_disorder_group
_atom_site_type_symbol
O1 0.4919(5) 0.91199(19) 0.61864(14) 0.0460(7) Uani d . 1 . . O
N1 0.7538(7) 0.9359(3) 0.5356(2) 0.0583(10) Uani d . 1 . . N
N2 0.6183(7) 0.8513(3) 0.51552(19) 0.0582(10) Uani d . 1 . . N
N3 0.7163(6) 1.1647(2) 0.73245(17) 0.0464(9) Uani d D 1 . . N
H3 0.6495 1.1818 0.7716 0.056 Uiso calc RD 1 . . H
N4 -0.0240(6) 0.6962(3) 0.63734(19) 0.0524(10) Uani d . 1 . . N
C2 0.6732(8) 0.9672(3) 0.5950(2) 0.0446(10) Uani d . 1 . . C
C5 0.4680(7) 0.8411(3) 0.5661(2) 0.0434(10) Uani d . 1 . . C
C6 0.7514(7) 1.0546(3) 0.6356(2) 0.0419(10) Uani d . 1 . . C
C7 0.6439(7) 1.0827(3) 0.6987(2) 0.0441(10) Uani d . 1 . . C
H7 0.5233 1.0451 0.7172 0.053 Uiso calc R 1 . . H
C8 0.8876(8) 1.2209(3) 0.7079(2) 0.0534(11) Uani d . 1 . . C
H8 0.9286 1.2785 0.7321 0.064 Uiso calc R 1 . . H
C9 1.0038(8) 1.1943(3) 0.6473(2) 0.0551(12) Uani d . 1 . . C
H9 1.1283 1.2322 0.6312 0.066 Uiso calc R 1 . . H
C10 0.9346(8) 1.1119(3) 0.6108(2) 0.0509(11) Uani d . 1 . . C
H10 1.0103 1.0937 0.5691 0.061 Uiso calc R 1 . . H
C11 0.2864(7) 0.7668(3) 0.5709(2) 0.0422(10) Uani d . 1 . . C
C12 0.1460(7) 0.7629(3) 0.6307(2) 0.0467(11) Uani d . 1 . . C
H12 0.1721 0.8092 0.6679 0.056 Uiso calc R 1 . . H
C13 -0.0656(9) 0.6323(3) 0.5824(3) 0.0656(13) Uani d . 1 . . C
H13 -0.1881 0.5866 0.5858 0.079 Uiso calc R 1 . . H
C14 0.0651(9) 0.6308(3) 0.5205(2) 0.0611(13) Uani d . 1 . . C
H14 0.0306 0.5852 0.4831 0.073 Uiso calc R 1 . . H
C15 0.2451(8) 0.6974(3) 0.5155(2) 0.0548(12) Uani d . 1 . . C
H15 0.3396 0.6964 0.4754 0.066 Uiso calc R 1 . . H
Cl1 0.0994(2) 0.93863(9) 0.81949(7) 0.0611(4) Uani d . 1 . . Cl
O2 -0.0547(9) 0.8978(3) 0.7578(2) 0.1169(15) Uani d . 1 . . O
O3 0.3500(8) 0.9254(3) 0.8112(4) 0.160(2) Uani d . 1 . . O
O4 0.0551(9) 1.0349(3) 0.8232(3) 0.163(2) Uani d . 1 . . O
O5 0.0576(11) 0.8928(6) 0.8830(3) 0.205(3) Uani d . 1 . . O

loop_
_atom_site_aniso_label
_atom_site_aniso_U_11
_atom_site_aniso_U_22
_atom_site_aniso_U_33
_atom_site_aniso_U_12
_atom_site_aniso_U_13
_atom_site_aniso_U_23
O1 0.0528(18) 0.0492(17) 0.0389(15) -0.0080(14) 0.0179(13) -0.0053(14)
N1 0.074(3) 0.053(2) 0.053(2) -0.0155(19) 0.030(2) -0.0132(19)
N2 0.073(3) 0.052(2) 0.054(2) -0.011(2) 0.028(2) -0.0094(19)
N3 0.050(2) 0.045(2) 0.046(2) 0.0103(17) 0.0111(17) -0.0024(18)
N4 0.058(2) 0.049(2) 0.052(2) -0.0076(18) 0.0133(19) 0.005(2)
C2 0.056(3) 0.042(2) 0.038(2) -0.002(2) 0.012(2) 0.001(2)
C5 0.051(3) 0.040(2) 0.040(2) -0.0042(19) 0.010(2) -0.001(2)
C6 0.048(2) 0.040(2) 0.039(2) 0.0002(19) 0.0103(19) -0.001(2)
C7 0.042(2) 0.045(3) 0.047(2) 0.0052(19) 0.0114(19) 0.004(2)
C8 0.057(3) 0.047(3) 0.056(3) -0.001(2) 0.002(2) -0.005(2)
C9 0.060(3) 0.053(3) 0.054(3) -0.011(2) 0.012(2) 0.000(2)
C10 0.059(3) 0.054(3) 0.042(2) -0.005(2) 0.018(2) 0.004(2)
C11 0.049(3) 0.040(2) 0.038(2) -0.0010(19) 0.0095(19) 0.002(2)
C12 0.052(3) 0.043(3) 0.047(3) -0.001(2) 0.014(2) -0.002(2)
C13 0.074(3) 0.054(3) 0.070(3) -0.015(3) 0.011(3) 0.015(3)
C14 0.093(4) 0.037(3) 0.053(3) -0.019(2) 0.006(3) -0.008(2)
C15 0.076(3) 0.045(3) 0.046(3) -0.005(2) 0.016(2) -0.003(2)
Cl1 0.0646(8) 0.0576(8) 0.0634(8) 0.0135(6) 0.0177(6) 0.0052(7)
O2 0.152(4) 0.092(3) 0.106(3) -0.020(3) 0.006(3) -0.022(3)
O3 0.096(3) 0.119(4) 0.280(7) 0.024(3) 0.086(4) 0.009(4)
O4 0.171(5) 0.087(3) 0.208(5) 0.053(3) -0.083(4) -0.061(4)
O5 0.182(5) 0.321(9) 0.119(4) -0.040(5) 0.041(4) 0.110(5)

loop_
_atom_type_symbol
_atom_type_description
_atom_type_scat_dispersion_real
_atom_type_scat_dispersion_imag
_atom_type_scat_source
C C 0.0033 0.0016 'International Tables Vol C Tables 4.2.6.8 and 6.1.1.4'
H H 0.0000 0.0000 'International Tables Vol C Tables 4.2.6.8 and 6.1.1.4'
N N 0.0061 0.0033 'International Tables Vol C Tables 4.2.6.8 and 6.1.1.4'
O O 0.0106 0.0060 'International Tables Vol C Tables 4.2.6.8 and 6.1.1.4'
Cl Cl 0.1484 0.1585 'International Tables Vol C Tables 4.2.6.8 and 6.1.1.4'

loop_
_geom_angle_atom_site_label_1
_geom_angle_atom_site_label_2
_geom_angle_atom_site_label_3
_geom_angle
C2 O1 C5 102.4(3)
C8 N3 C7 122.6(4)
C8 N3 H3 118.7
C7 N3 H3 118.7
C2 N1 N2 106.4(3)
C5 N2 N1 105.3(3)
C12 N4 C13 117.9(4)
N3 C8 C9 120.3(4)
N3 C8 H8 119.9
C9 C8 H8 119.9
C10 C9 C8 119.1(4)
C10 C9 H9 120.5
C8 C9 H9 120.5
C9 C10 C6 120.4(4)
C9 C10 H10 119.8
C6 C10 H10 119.8
C7 C6 C10 118.6(4)
C7 C6 C2 121.2(4)
C10 C6 C2 120.1(4)
N3 C7 C6 118.9(4)
N3 C7 H7 120.5
C6 C7 H7 120.5
N1 C2 O1 113.2(4)
N1 C2 C6 126.7(4)
O1 C2 C6 120.1(3)
N2 C5 O1 112.7(3)
N2 C5 C11 127.7(4)
O1 C5 C11 119.7(3)
C12 C11 C15 117.9(4)
C12 C11 C5 120.9(4)
C15 C11 C5 121.2(4)
C14 C15 C11 119.4(4)
C14 C15 H15 120.3
C11 C15 H15 120.3
C15 C14 C13 118.7(4)
C15 C14 H14 120.7
C13 C14 H14 120.7
N4 C13 C14 123.0(4)
N4 C13 H13 118.5
C14 C13 H13 118.5
N4 C12 C11 123.1(4)
N4 C12 H12 118.5
C11 C12 H12 118.5
O5 Cl1 O4 112.2(4)
O5 Cl1 O3 106.5(4)
O4 Cl1 O3 108.3(3)
O5 Cl1 O2 109.0(4)
O4 Cl1 O2 109.8(3)
O3 Cl1 O2 111.0(3)

loop_
_geom_bond_atom_site_label_1
_geom_bond_atom_site_label_2
_geom_bond_site_symmetry_2
_geom_bond_distance
_geom_bond_publ_flag
O1 C2 . 1.357(4) ?
O1 C5 . 1.366(4) ?
N3 C8 . 1.331(5) ?
N3 C7 . 1.336(5) ?
N3 H3 . 0.8600 ?
N1 C2 . 1.275(5) ?
N1 N2 . 1.419(5) ?
N2 C5 . 1.295(4) ?
N4 C12 . 1.329(5) ?
N4 C13 . 1.331(5) ?
C8 C9 . 1.370(6) ?
C8 H8 . 0.9300 ?
C9 C10 . 1.358(5) ?
C9 H9 . 0.9300 ?
C10 C6 . 1.390(5) ?
C10 H10 . 0.9300 ?
C6 C7 . 1.389(5) ?
C6 C2 . 1.462(5) ?
C7 H7 . 0.9300 ?
C5 C11 . 1.443(5) ?
C11 C12 . 1.385(5) ?
C11 C15 . 1.390(5) ?
C15 C14 . 1.361(6) ?
C15 H15 . 0.9300 ?
C14 C13 . 1.384(6) ?
C14 H14 . 0.9300 ?
C13 H13 . 0.9300 ?
C12 H12 . 0.9300 ?
Cl1 O5 . 1.350(5) ?
Cl1 O4 . 1.371(4) ?
Cl1 O3 . 1.399(4) ?
Cl1 O2 . 1.431(4) ?

loop_
_geom_hbond_atom_site_label_D
_geom_hbond_atom_site_label_H
_geom_hbond_atom_site_label_A
_geom_hbond_site_symmetry_A
_geom_hbond_distance_DH
_geom_hbond_distance_HA
_geom_hbond_distance_DA
_geom_hbond_angle_DHA
_geom_hbond_publ_flag
N3 H3 N4 2_556 0.86 1.85 2.701(5) 169 yes
C10 H10 N1 3_776 0.93 2.43 3.350(5) 172 yes
C8 H8 O3 2_656 0.93 2.55 3.232(6) 131 yes
C15 H15 O5 4_675 0.93 2.48 3.322(7) 151 yes
C12 H12 O2 1_555 0.93 2.47 3.243(6) 141 yes

loop_
_geom_torsion_atom_site_label_1
_geom_torsion_atom_site_label_2
_geom_torsion_atom_site_label_3
_geom_torsion_atom_site_label_4
_geom_torsion
C2 N1 N2 C5 0.1(5)
C7 N3 C8 C9 -2.2(6)
N3 C8 C9 C10 2.6(6)
C8 C9 C10 C6 -1.1(6)
C9 C10 C6 C7 -0.9(6)
C9 C10 C6 C2 178.4(4)
C8 N3 C7 C6 0.1(6)
C10 C6 C7 N3 1.4(6)
C2 C6 C7 N3 -177.9(3)
N2 N1 C2 O1 0.0(5)
N2 N1 C2 C6 -178.0(4)
C5 O1 C2 N1 0.0(5)
C5 O1 C2 C6 178.1(4)
C7 C6 C2 N1 178.0(4)
C10 C6 C2 N1 -1.2(7)
C7 C6 C2 O1 0.2(6)
C10 C6 C2 O1 -179.1(4)
N1 N2 C5 O1 -0.1(5)
N1 N2 C5 C11 179.0(4)
C2 O1 C5 N2 0.1(4)
C2 O1 C5 C11 -179.1(4)
N2 C5 C11 C12 176.9(4)
O1 C5 C11 C12 -4.0(6)
N2 C5 C11 C15 -3.6(7)
O1 C5 C11 C15 175.4(3)
C12 C11 C15 C14 2.2(6)
C5 C11 C15 C14 -177.3(4)
C11 C15 C14 C13 -2.4(7)
C12 N4 C13 C14 2.1(7)
C15 C14 C13 N4 0.2(7)
C13 N4 C12 C11 -2.3(6)
C15 C11 C12 N4 0.2(6)
C5 C11 C12 N4 179.7(4)

loop_
_cod_related_entry_id
_cod_related_entry_database
_cod_related_entry_code
1 ChemSpider 21134365
